data_7250623
loop_
_publ_author_name
'Teixeira, Micha\"el'
'Baudron, St\'ephane A.'

_publ_section_title
;
 Impact of ligand functionalization on the structure of strontium MOFs
 prepared in a deep eutectic solvent
;
_journal_issue 32
_journal_name_full CrystEngComm
_journal_page_first 5421
_journal_page_last 5430
_journal_paper_doi 10.1039/D5CE00497G
_journal_volume 27
_journal_year 2025
_chemical_formula_sum 'C12 H14 N4 O6 S Sr'
_chemical_formula_weight 429.95
_space_group_crystal_system monoclinic
_space_group_IT_number 15
_space_group_name_Hall '-C 2yc'
_space_group_name_H-M_alt 'C 1 2/c 1'
_atom_sites_solution_hydrogens geom
_audit_creation_method SHELXL-2018/3
_audit_update_record
;
2025-05-12 deposited with the CCDC.	2025-07-03 downloaded from the CCDC.
;
_cell_angle_alpha 90
_cell_angle_beta 90.591(5)
_cell_angle_gamma 90
_cell_formula_units_Z 8
_cell_length_a 30.943(4)
_cell_length_b 5.8323(9)
_cell_length_c 17.507(2)
_cell_measurement_reflns_used 2194
_cell_measurement_temperature 173(2)
_cell_measurement_theta_max 20.49
_cell_measurement_theta_min 2.33
_cell_volume 3159.3(7)
_computing_cell_refinement 'Bruker SAINT'
_computing_data_collection 'Bruker APEX2'
_computing_data_reduction 'Bruker SAINT'
_computing_molecular_graphics 'Bruker SHELXTL'
_computing_publication_material 'Bruker SHELXTL'
_computing_structure_refinement 'SHELXL-2014 (Sheldrick 2014)'
_computing_structure_solution 'SHELXS-97 (Sheldrick 2008)'
_diffrn_ambient_temperature 173(2)
_diffrn_measured_fraction_theta_full 1.000
_diffrn_measured_fraction_theta_max 0.999
_diffrn_measurement_device_type 'Bruker APEX-II CCD'
_diffrn_measurement_method '\f and \w scans'
_diffrn_radiation_type MoK\a
_diffrn_radiation_wavelength 0.71073
_diffrn_reflns_av_R_equivalents 0.1127
_diffrn_reflns_av_unetI/netI 0.0764
_diffrn_reflns_Laue_measured_fraction_full 1.000
_diffrn_reflns_Laue_measured_fraction_max 0.999
_diffrn_reflns_limit_h_max 40
_diffrn_reflns_limit_h_min -40
_diffrn_reflns_limit_k_max 7
_diffrn_reflns_limit_k_min -7
_diffrn_reflns_limit_l_max 22
_diffrn_reflns_limit_l_min -23
_diffrn_reflns_number 25289
_diffrn_reflns_point_group_measured_fraction_full 1.000
_diffrn_reflns_point_group_measured_fraction_max 0.999
_diffrn_reflns_theta_full 25.242
_diffrn_reflns_theta_max 27.946
_diffrn_reflns_theta_min 2.327
_exptl_absorpt_coefficient_mu 3.584
_exptl_absorpt_correction_T_max 0.965
_exptl_absorpt_correction_T_min 0.932
_exptl_absorpt_correction_type multi-scan
_exptl_absorpt_process_details sadabs
_exptl_crystal_colour colourless
_exptl_crystal_density_diffrn 1.808
_exptl_crystal_density_meas ?
_exptl_crystal_description platelet
_exptl_crystal_F_000 1728
_exptl_crystal_size_max 0.020
_exptl_crystal_size_mid 0.020
_exptl_crystal_size_min 0.010
_refine_diff_density_max 0.868
_refine_diff_density_min -0.642
_refine_diff_density_rms 0.122
_refine_ls_extinction_method none
_refine_ls_goodness_of_fit_ref 1.014
_refine_ls_hydrogen_treatment constr
_refine_ls_matrix_type full
_refine_ls_number_parameters 217
_refine_ls_number_reflns 3798
_refine_ls_number_restraints 0
_refine_ls_restrained_S_all 1.014
_refine_ls_R_factor_all 0.0789
_refine_ls_R_factor_gt 0.0430
_refine_ls_shift/su_max 0.001
_refine_ls_shift/su_mean 0.000
_refine_ls_structure_factor_coef Fsqd
_refine_ls_weighting_details 'w=1/[\s^2^(Fo^2^)+(0.0341P)^2^+2.4359P] where P=(Fo^2^+2Fc^2^)/3'
_refine_ls_weighting_scheme calc
_refine_ls_wR_factor_gt 0.0822
_refine_ls_wR_factor_ref 0.0968
_reflns_Friedel_coverage 0.000
_reflns_number_gt 2637
_reflns_number_total 3798
_reflns_threshold_expression 'I > 2\s(I)'
_cod_data_source_file d5ce00497g2.cif
_cod_data_source_block SrMOF5
_cod_depositor_comments
;
The following automatic conversions were performed:

data item '_exptl_crystal_density_meas' value 'not measured' was
changed to '?' -- the value is perceived as not measured.

Automatic conversion script
Id: cif_fix_values 8170 2020-07-09 18:12:32Z antanas 

 Adding full bibliography for 7250617--7250624.cif.
;
_cod_original_cell_volume 3159.3(8)
_cod_original_sg_symbol_H-M 'C 2/c'
_cod_database_code 7250623
_shelx_shelxl_version_number 2018/3
_shelx_space_group_comment
;
The symmetry employed for this shelxl refinement is uniquely defined
by the following loop, which should always be used as a source of
symmetry information in preference to the above space-group names.
They are only intended as comments.
;
_shelx_estimated_absorpt_t_min 0.932
_shelx_estimated_absorpt_t_max 0.965

loop_
_space_group_symop_operation_xyz
'x, y, z'
'-x, y, -z+1/2'
'x+1/2, y+1/2, z'
'-x+1/2, y+1/2, -z+1/2'
'-x, -y, -z'
'x, -y, z-1/2'
'-x+1/2, -y+1/2, -z'
'x+1/2, -y+1/2, z-1/2'

loop_
_atom_site_label
_atom_site_type_symbol
_atom_site_fract_x
_atom_site_fract_y
_atom_site_fract_z
_atom_site_U_iso_or_equiv
_atom_site_adp_type
_atom_site_occupancy
_atom_site_site_symmetry_order
_atom_site_calc_flag
_atom_site_refinement_flags_posn
_atom_site_refinement_flags_adp
_atom_site_refinement_flags_occupancy
_atom_site_disorder_assembly
_atom_site_disorder_group
C1 C 0.27652(11) 0.4796(6) 0.6374(2) 0.0164(8) Uani 1 1 d . . . . .
C2 C 0.29494(12) 0.4302(6) 0.5606(2) 0.0174(8) Uani 1 1 d . . . . .
C3 C 0.30370(12) 0.2197(7) 0.5308(2) 0.0210(9) Uani 1 1 d . . . . .
H3 H 0.300284 0.080521 0.558248 0.025 Uiso 1 1 calc R U . . .
C4 C 0.31820(13) 0.2296(6) 0.4555(2) 0.0217(9) Uani 1 1 d . . . . .
H4 H 0.325924 0.098390 0.426576 0.026 Uiso 1 1 calc R U . . .
C5 C 0.32009(12) 0.4507(6) 0.4280(2) 0.0175(8) Uani 1 1 d . . . . .
C6 C 0.33114(12) 0.5307(6) 0.3496(2) 0.0168(8) Uani 1 1 d . . . . .
C7 C 0.38565(13) 0.1728(7) 0.6475(2) 0.0230(9) Uani 1 1 d . . . . .
C8 C 0.41015(15) 0.5385(7) 0.6184(3) 0.0350(11) Uani 1 1 d . . . . .
H8A H 0.431819 0.637752 0.644082 0.042 Uiso 1 1 calc R U . . .
H8B H 0.389149 0.635908 0.590347 0.042 Uiso 1 1 calc R U . . .
C9 C 0.43179(16) 0.3666(8) 0.5650(3) 0.0421(13) Uani 1 1 d . . . . .
H9A H 0.426840 0.407627 0.510760 0.050 Uiso 1 1 calc R U . . .
H9B H 0.463266 0.356793 0.575215 0.050 Uiso 1 1 calc R U . . .
C10 C 0.45193(13) -0.0416(7) 0.4199(2) 0.0278(10) Uani 1 1 d . . . . .
C11 C 0.43531(15) 0.1421(9) 0.3063(3) 0.0426(13) Uani 1 1 d . . . . .
H11A H 0.411186 0.242754 0.289795 0.051 Uiso 1 1 calc R U . . .
H11B H 0.447171 0.062091 0.261227 0.051 Uiso 1 1 calc R U . . .
C12 C 0.47040(15) 0.2766(9) 0.3496(3) 0.0402(12) Uani 1 1 d . . . . .
H12A H 0.494672 0.317532 0.315810 0.048 Uiso 1 1 calc R U . . .
H12B H 0.458570 0.417858 0.372759 0.048 Uiso 1 1 calc R U . . .
N1 N 0.38850(11) 0.3907(6) 0.6731(2) 0.0312(9) Uani 1 1 d . . . . .
H1 H 0.378516 0.437612 0.717301 0.037 Uiso 1 1 calc R U . . .
N2 N 0.41005(11) 0.1532(6) 0.5845(2) 0.0308(9) Uani 1 1 d . . . . .
H2 H 0.412578 0.025645 0.558095 0.037 Uiso 1 1 calc R U . . .
N3 N 0.42198(12) -0.0179(7) 0.3646(2) 0.0421(10) Uani 1 1 d . . . . .
H3A H 0.397122 -0.091194 0.363833 0.051 Uiso 1 1 calc R U . . .
N4 N 0.48362(11) 0.1137(6) 0.4072(2) 0.0327(9) Uani 1 1 d . . . . .
H4A H 0.508842 0.114921 0.430887 0.039 Uiso 1 1 calc R U . . .
O1 O 0.26779(8) 0.3084(4) 0.67894(14) 0.0214(6) Uani 1 1 d . . . . .
O2 O 0.26862(9) 0.6837(4) 0.65590(15) 0.0220(6) Uani 1 1 d . . . . .
O3 O 0.33499(9) 0.3810(4) 0.29860(14) 0.0223(6) Uani 1 1 d . . . . .
O4 O 0.33581(9) 0.7434(4) 0.33940(14) 0.0213(6) Uani 1 1 d . . . . .
O5 O 0.36450(9) 0.0144(5) 0.67640(16) 0.0283(7) Uani 1 1 d . . . . .
O6 O 0.45076(9) -0.1796(5) 0.47407(17) 0.0336(7) Uani 1 1 d . . . . .
S1 S 0.30446(3) 0.64479(16) 0.49573(5) 0.0210(2) Uani 1 1 d . . . . .
Sr1 Sr 0.29821(2) -0.02366(6) 0.75074(2) 0.01710(11) Uani 1 1 d . . . . .

loop_
_atom_site_aniso_label
_atom_site_aniso_U_11
_atom_site_aniso_U_22
_atom_site_aniso_U_33
_atom_site_aniso_U_23
_atom_site_aniso_U_13
_atom_site_aniso_U_12
C1 0.0162(18) 0.0200(19) 0.0130(17) 0.0022(16) -0.0013(14) -0.0001(16)
C2 0.021(2) 0.0172(19) 0.0140(18) -0.0007(15) 0.0026(16) -0.0013(16)
C3 0.029(2) 0.0167(19) 0.017(2) -0.0002(16) 0.0019(17) -0.0005(17)
C4 0.033(2) 0.0155(19) 0.017(2) -0.0022(16) 0.0013(18) 0.0016(17)
C5 0.0207(19) 0.0189(19) 0.0131(18) -0.0021(16) 0.0024(15) 0.0022(16)
C6 0.0153(18) 0.0174(18) 0.0177(19) -0.0034(16) -0.0019(15) 0.0008(16)
C7 0.024(2) 0.024(2) 0.021(2) 0.0026(18) 0.0020(18) 0.0037(18)
C8 0.035(3) 0.028(2) 0.042(3) -0.002(2) 0.009(2) -0.006(2)
C9 0.056(3) 0.030(2) 0.041(3) 0.002(2) 0.027(3) -0.007(2)
C10 0.024(2) 0.028(2) 0.031(2) -0.001(2) 0.0045(19) 0.0018(19)
C11 0.036(3) 0.060(3) 0.031(3) 0.011(3) -0.010(2) -0.006(3)
C12 0.042(3) 0.048(3) 0.031(3) 0.009(2) -0.001(2) -0.006(2)
N1 0.037(2) 0.029(2) 0.028(2) -0.0061(17) 0.0145(17) -0.0030(17)
N2 0.041(2) 0.0209(18) 0.031(2) -0.0030(16) 0.0204(18) -0.0035(17)
N3 0.032(2) 0.054(3) 0.040(2) 0.012(2) -0.0123(18) -0.016(2)
N4 0.026(2) 0.040(2) 0.032(2) 0.0060(18) -0.0071(17) -0.0066(17)
O1 0.0250(15) 0.0208(14) 0.0187(14) 0.0051(12) 0.0074(12) 0.0012(12)
O2 0.0309(16) 0.0165(14) 0.0187(14) -0.0039(12) 0.0015(12) 0.0047(12)
O3 0.0304(16) 0.0207(14) 0.0161(14) -0.0009(12) 0.0036(12) -0.0039(12)
O4 0.0280(16) 0.0168(13) 0.0192(14) 0.0015(12) 0.0028(12) -0.0007(12)
O5 0.0290(15) 0.0275(16) 0.0286(16) 0.0057(13) 0.0110(13) -0.0003(13)
O6 0.0379(19) 0.0301(17) 0.0328(18) 0.0039(14) -0.0003(15) -0.0037(14)
S1 0.0334(6) 0.0134(5) 0.0162(5) 0.0007(4) 0.0060(4) 0.0015(4)
Sr1 0.02017(19) 0.01537(18) 0.01583(18) 0.00005(16) 0.00337(13) -0.00007(16)

loop_
_atom_type_symbol
_atom_type_description
_atom_type_scat_dispersion_real
_atom_type_scat_dispersion_imag
_atom_type_scat_source
C C 0.0033 0.0016 'International Tables Vol C Tables 4.2.6.8 and 6.1.1.4'
H H 0.0000 0.0000 'International Tables Vol C Tables 4.2.6.8 and 6.1.1.4'
N N 0.0061 0.0033 'International Tables Vol C Tables 4.2.6.8 and 6.1.1.4'
O O 0.0106 0.0060 'International Tables Vol C Tables 4.2.6.8 and 6.1.1.4'
S S 0.1246 0.1234 'International Tables Vol C Tables 4.2.6.8 and 6.1.1.4'
Sr Sr -1.5307 3.2498 'International Tables Vol C Tables 4.2.6.8 and 6.1.1.4'

loop_
_geom_angle_atom_site_label_1
_geom_angle_atom_site_label_2
_geom_angle_atom_site_label_3
_geom_angle
_geom_angle_site_symmetry_1
_geom_angle_site_symmetry_3
_geom_angle_publ_flag
O2 C1 O1 123.7(3) . . ?
O2 C1 C2 119.4(3) . . ?
O1 C1 C2 116.8(3) . . ?
O2 C1 Sr1 71.93(19) . 4_556 ?
O1 C1 Sr1 57.18(18) . 4_556 ?
C2 C1 Sr1 151.3(2) . 4_556 ?
C3 C2 C1 126.8(3) . . ?
C3 C2 S1 111.5(3) . . ?
C1 C2 S1 121.6(3) . . ?
C2 C3 C4 113.0(3) . . ?
C2 C3 H3 123.5 . . ?
C4 C3 H3 123.5 . . ?
C5 C4 C3 112.6(3) . . ?
C5 C4 H4 123.7 . . ?
C3 C4 H4 123.7 . . ?
C4 C5 C6 128.7(3) . . ?
C4 C5 S1 111.2(3) . . ?
C6 C5 S1 119.9(3) . . ?
O3 C6 O4 124.8(3) . . ?
O3 C6 C5 117.4(3) . . ?
O4 C6 C5 117.7(3) . . ?
O5 C7 N2 124.9(4) . . ?
O5 C7 N1 126.7(4) . . ?
N2 C7 N1 108.4(4) . . ?
N1 C8 C9 102.8(3) . . ?
N1 C8 H8A 111.2 . . ?
C9 C8 H8A 111.2 . . ?
N1 C8 H8B 111.2 . . ?
C9 C8 H8B 111.2 . . ?
H8A C8 H8B 109.1 . . ?
N2 C9 C8 102.2(3) . . ?
N2 C9 H9A 111.3 . . ?
C8 C9 H9A 111.3 . . ?
N2 C9 H9B 111.3 . . ?
C8 C9 H9B 111.3 . . ?
H9A C9 H9B 109.2 . . ?
O6 C10 N3 126.3(4) . . ?
O6 C10 N4 125.8(4) . . ?
N3 C10 N4 107.9(4) . . ?
N3 C11 C12 100.7(4) . . ?
N3 C11 H11A 111.6 . . ?
C12 C11 H11A 111.6 . . ?
N3 C11 H11B 111.6 . . ?
C12 C11 H11B 111.6 . . ?
H11A C11 H11B 109.4 . . ?
N4 C12 C11 101.7(4) . . ?
N4 C12 H12A 111.4 . . ?
C11 C12 H12A 111.4 . . ?
N4 C12 H12B 111.4 . . ?
C11 C12 H12B 111.4 . . ?
H12A C12 H12B 109.3 . . ?
C7 N1 C8 111.6(3) . . ?
C7 N1 H1 124.2 . . ?
C8 N1 H1 124.2 . . ?
C7 N2 C9 112.5(3) . . ?
C7 N2 H2 123.7 . . ?
C9 N2 H2 123.7 . . ?
C10 N3 C11 112.1(4) . . ?
C10 N3 H3A 123.9 . . ?
C11 N3 H3A 123.9 . . ?
C10 N4 C12 110.8(4) . . ?
C10 N4 H4A 124.6 . . ?
C12 N4 H4A 124.6 . . ?
C1 O1 Sr1 145.3(2) . . ?
C1 O1 Sr1 98.6(2) . 4_556 ?
Sr1 O1 Sr1 110.52(9) . 4_556 ?
C1 O2 Sr1 137.1(2) . 1_565 ?
C1 O2 Sr1 83.8(2) . 4_556 ?
Sr1 O2 Sr1 99.50(8) 1_565 4_556 ?
C6 O3 Sr1 140.1(2) . 6 ?
C6 O4 Sr1 132.0(2) . 6_565 ?
C7 O5 Sr1 137.0(3) . . ?
C5 S1 C2 91.61(18) . . ?
O5 Sr1 O1 88.59(9) . . ?
O5 Sr1 O3 82.75(9) . 6_556 ?
O1 Sr1 O3 168.83(8) . 6_556 ?
O5 Sr1 O4 83.40(9) . 6_566 ?
O1 Sr1 O4 88.64(9) . 6_566 ?
O3 Sr1 O4 97.32(9) 6_556 6_566 ?
O5 Sr1 O2 90.67(9) . 1_545 ?
O1 Sr1 O2 93.48(9) . 1_545 ?
O3 Sr1 O2 79.64(9) 6_556 1_545 ?
O4 Sr1 O2 173.66(8) 6_566 1_545 ?
O5 Sr1 O1 162.92(9) . 4_546 ?
O1 Sr1 O1 103.81(6) . 4_546 ?
O3 Sr1 O1 83.36(8) 6_556 4_546 ?
O4 Sr1 O1 108.24(8) 6_566 4_546 ?
O2 Sr1 O1 77.07(8) 1_545 4_546 ?
O5 Sr1 O2 149.71(8) . 4_546 ?
O1 Sr1 O2 72.13(8) . 4_546 ?
O3 Sr1 O2 118.61(8) 6_556 4_546 ?
O4 Sr1 O2 73.26(8) 6_566 4_546 ?
O2 Sr1 O2 113.07(5) 1_545 4_546 ?
O1 Sr1 O2 47.30(8) 4_546 4_546 ?
O5 Sr1 C1 170.44(10) . 4_546 ?
O1 Sr1 C1 91.96(9) . 4_546 ?
O3 Sr1 C1 97.75(9) 6_556 4_546 ?
O4 Sr1 C1 87.07(9) 6_566 4_546 ?
O2 Sr1 C1 98.82(9) 1_545 4_546 ?
O1 Sr1 C1 24.27(9) 4_546 4_546 ?
O2 Sr1 C1 24.26(8) 4_546 4_546 ?
O5 Sr1 Sr1 122.40(6) . 4_556 ?
O1 Sr1 Sr1 35.52(6) . 4_556 ?
O3 Sr1 Sr1 154.52(6) 6_556 4_556 ?
O4 Sr1 Sr1 82.91(6) 6_566 4_556 ?
O2 Sr1 Sr1 102.25(6) 1_545 4_556 ?
O1 Sr1 Sr1 72.53(6) 4_546 4_556 ?
O2 Sr1 Sr1 36.98(5) 4_546 4_556 ?
C1 Sr1 Sr1 56.77(7) 4_546 4_556 ?
O5 Sr1 Sr1 131.49(7) . 4_546 ?
O1 Sr1 Sr1 105.91(6) . 4_546 ?
O3 Sr1 Sr1 75.16(6) 6_556 4_546 ?
O4 Sr1 Sr1 141.26(6) 6_566 4_546 ?
O2 Sr1 Sr1 43.51(6) 1_545 4_546 ?
O1 Sr1 Sr1 33.96(6) 4_546 4_546 ?
O2 Sr1 Sr1 77.40(5) 4_546 4_546 ?
C1 Sr1 Sr1 57.36(7) 4_546 4_546 ?
Sr1 Sr1 Sr1 88.694(18) 4_556 4_546 ?

loop_
_geom_bond_atom_site_label_1
_geom_bond_atom_site_label_2
_geom_bond_distance
_geom_bond_site_symmetry_2
_geom_bond_publ_flag
C1 O2 1.258(4) . ?
C1 O1 1.266(4) . ?
C1 C2 1.493(5) . ?
C1 Sr1 3.046(4) 4_556 ?
C2 C3 1.363(5) . ?
C2 S1 1.718(4) . ?
C3 C4 1.397(5) . ?
C3 H3 0.9500 . ?
C4 C5 1.378(5) . ?
C4 H4 0.9500 . ?
C5 C6 1.492(5) . ?
C5 S1 1.713(4) . ?
C6 O3 1.255(4) . ?
C6 O4 1.262(4) . ?
C7 O5 1.243(4) . ?
C7 N2 1.348(5) . ?
C7 N1 1.350(5) . ?
C8 N1 1.456(5) . ?
C8 C9 1.530(6) . ?
C8 H8A 0.9900 . ?
C8 H8B 0.9900 . ?
C9 N2 1.457(5) . ?
C9 H9A 0.9900 . ?
C9 H9B 0.9900 . ?
C10 O6 1.244(5) . ?
C10 N3 1.341(5) . ?
C10 N4 1.355(5) . ?
C11 N3 1.447(6) . ?
C11 C12 1.534(6) . ?
C11 H11A 0.9900 . ?
C11 H11B 0.9900 . ?
C12 N4 1.442(6) . ?
C12 H12A 0.9900 . ?
C12 H12B 0.9900 . ?
N1 H1 0.8800 . ?
N2 H2 0.8800 . ?
N3 H3A 0.8800 . ?
N4 H4A 0.8800 . ?
O1 Sr1 2.488(3) . ?
O1 Sr1 2.588(2) 4_556 ?
O2 Sr1 2.545(3) 1_565 ?
O2 Sr1 2.912(3) 4_556 ?
O3 Sr1 2.514(3) 6 ?
O4 Sr1 2.529(3) 6_565 ?
O5 Sr1 2.451(3) . ?
Sr1 Sr1 4.1719(7) 4_556 ?
Sr1 Sr1 4.1719(6) 4_546 ?
